data_7045203
loop_
_publ_author_name
'Gao, Rui Han'
'Hua, Zi-Yi'
'Chen, Kai'
'Xu, Jing'
'Zhu, Qian-Jiang'
'Tao, Zhu'
'Zhao, Jiang-Lin'

_publ_section_title
;
 Coordination supramolecular assemblies of a monohydroxycucurbit[7]uril
 and their potential applications in gas sorption.
;
_journal_issue 6
_journal_name_full 'Dalton transactions (Cambridge, England : 2003)'
_journal_page_first 1942
_journal_page_last 1947
_journal_paper_doi 10.1039/c7dt03361c
_journal_volume 47
_journal_year 2018
_chemical_formula_sum 'C42 H91 Cd2 Cl8 N28 O40 Sr2'
_chemical_formula_weight 2312.07
_chemical_name_common N0.2
_space_group_IT_number 14
_space_group_name_Hall '-P 2yn'
_space_group_name_H-M_alt 'P 1 21/n 1'
_symmetry_cell_setting monoclinic
_symmetry_space_group_name_Hall '-P 2yn'
_symmetry_space_group_name_H-M 'P 1 21/n 1'
_atom_sites_solution_hydrogens geom
_atom_sites_solution_primary direct
_atom_sites_solution_secondary difmap
_audit_creation_method SHELXL-97
_audit_update_record
;
2016-01-19 deposited with the CCDC.
2018-01-02 downloaded from the CCDC.
;
_cell_angle_alpha 90.00
_cell_angle_beta 94.574(2)
_cell_angle_gamma 90.00
_cell_formula_units_Z 4
_cell_length_a 16.823(2)
_cell_length_b 17.659(2)
_cell_length_c 29.175(4)
_cell_measurement_reflns_used 9561
_cell_measurement_temperature 293(2)
_cell_measurement_theta_max 26.00
_cell_measurement_theta_min 1.35
_cell_volume 8639.6(18)
_computing_structure_refinement 'SHELXL-97 (Sheldrick, 1997)'
_diffrn_ambient_temperature 293(2)
_diffrn_measured_fraction_theta_full 0.997
_diffrn_measured_fraction_theta_max 0.997
_diffrn_measurement_device_type 'Bruker CCD Area Detector'
_diffrn_measurement_method '\f and \w scan'
_diffrn_radiation_monochromator graphite
_diffrn_radiation_source 'fine-focus sealed tube'
_diffrn_radiation_type MoK\a
_diffrn_radiation_wavelength 0.71073
_diffrn_reflns_av_R_equivalents 0.0769
_diffrn_reflns_av_sigmaI/netI 0.0821
_diffrn_reflns_limit_h_max 20
_diffrn_reflns_limit_h_min -20
_diffrn_reflns_limit_k_max 21
_diffrn_reflns_limit_k_min -16
_diffrn_reflns_limit_l_max 35
_diffrn_reflns_limit_l_min -35
_diffrn_reflns_number 69655
_diffrn_reflns_theta_full 26.00
_diffrn_reflns_theta_max 26.00
_diffrn_reflns_theta_min 1.35
_diffrn_standards_interval_count 0
_diffrn_standards_interval_time 0
_diffrn_standards_number 0
_exptl_absorpt_coefficient_mu 2.064
_exptl_absorpt_correction_T_max 0.626
_exptl_absorpt_correction_T_min 0.583
_exptl_absorpt_correction_type multi-scan
_exptl_absorpt_process_details 'SADABS (Bruker, 2005)'
_exptl_crystal_colour colorless
_exptl_crystal_density_diffrn 1.777
_exptl_crystal_density_method 'not measured'
_exptl_crystal_description block
_exptl_crystal_F_000 4668.0
_exptl_crystal_size_max 0.27
_exptl_crystal_size_mid 0.25
_exptl_crystal_size_min 0.23
_refine_diff_density_max 1.218
_refine_diff_density_min -1.750
_refine_diff_density_rms 0.134
_refine_ls_extinction_method none
_refine_ls_goodness_of_fit_ref 0.961
_refine_ls_hydrogen_treatment mixed
_refine_ls_matrix_type full
_refine_ls_number_parameters 968
_refine_ls_number_reflns 16927
_refine_ls_number_restraints 0
_refine_ls_restrained_S_all 0.961
_refine_ls_R_factor_all 0.1183
_refine_ls_R_factor_gt 0.0770
_refine_ls_shift/su_max 0.003
_refine_ls_shift/su_mean 0.000
_refine_ls_structure_factor_coef Fsqd
_refine_ls_weighting_details 'calc w=1/[\s^2^(Fo^2^)+(0.1574P)^2^+0.0000P] where P=(Fo^2^+2Fc^2^)/3'
_refine_ls_weighting_scheme calc
_refine_ls_wR_factor_gt 0.2240
_refine_ls_wR_factor_ref 0.2451
_reflns_number_gt 9561
_reflns_number_total 16927
_reflns_threshold_expression >2sigma(I)
_cod_data_source_file c7dt03361c2.cif
_cod_data_source_block p
_cod_depositor_comments 'Adding full bibliography for 7045203--7045204.cif.'
_cod_original_cell_volume 8640(2)
_cod_original_sg_symbol_H-M P2(1)/n
_cod_database_code 7045203

loop_
_symmetry_equiv_pos_as_xyz
'x, y, z'
'-x+1/2, y+1/2, -z+1/2'
'-x, -y, -z'
'x-1/2, -y-1/2, z-1/2'

loop_
_atom_site_label
_atom_site_type_symbol
_atom_site_fract_x
_atom_site_fract_y
_atom_site_fract_z
_atom_site_U_iso_or_equiv
_atom_site_adp_type
_atom_site_occupancy
_atom_site_symmetry_multiplicity
_atom_site_calc_flag
_atom_site_refinement_flags
_atom_site_disorder_assembly
_atom_site_disorder_group
O1W O 0.1759(4) 0.1339(4) 0.1416(3) 0.123(3) Uani 1 1 d . . .
O2W O 0.2441(4) -0.0305(4) 0.1989(3) 0.120(3) Uani 1 1 d . . .
O3W O -0.0073(7) -0.0270(4) 0.0982(3) 0.182(5) Uani 1 1 d . . .
O4W O 0.1767(14) -0.0010(7) 0.0828(5) 0.306(12) Uani 1 1 d . . .
O5W O 0.4270(6) 0.0100(4) 0.1731(3) 0.139(4) Uani 1 1 d . . .
O6W O 0.3478(7) 0.1548(9) 0.1193(7) 0.281(10) Uani 1 1 d . . .
O7W O 0.542(2) 0.0736(10) 0.0257(8) 0.54(3) Uani 1 1 d . . .
O8W O 0.4158(18) -0.0515(8) 0.0801(5) 0.411(18) Uani 1 1 d . . .
Sr1 Sr 0.10568(4) 0.00286(3) 0.16069(2) 0.04428(19) Uani 1 1 d . . .
Sr2 Sr 0.47383(8) 0.07824(5) 0.10491(4) 0.1015(4) Uani 1 1 d . . .
Cd1 Cd 0.25987(4) 0.71133(4) -0.01228(2) 0.0781(2) Uani 1 1 d . . .
Cd2 Cd -0.24713(4) 0.56323(5) 0.16897(3) 0.0708(3) Uani 0.860(2) 1 d P A 1
Cd2' Cd -0.2724(3) 0.6482(5) 0.1459(2) 0.118(3) Uani 0.140(2) 1 d P A 2
Cl1 Cl 0.13534(11) 0.72324(13) 0.02795(6) 0.0692(5) Uani 1 1 d . . .
Cl2 Cl 0.24818(15) 0.59846(16) -0.06021(8) 0.0918(7) Uani 1 1 d . . .
Cl3 Cl 0.38548(13) 0.71266(19) 0.03500(9) 0.1016(9) Uani 1 1 d . . .
Cl4 Cl 0.25797(19) 0.8221(2) -0.06498(14) 0.1379(13) Uani 1 1 d . . .
Cl5 Cl -0.37935(12) 0.58183(14) 0.12628(10) 0.0922(8) Uani 1 1 d . . .
Cl6 Cl -0.14685(13) 0.61142(16) 0.12062(7) 0.0874(7) Uani 1 1 d . . .
Cl7 Cl -0.22109(14) 0.43215(16) 0.19623(10) 0.0967(8) Uani 1 1 d . . .
Cl8 Cl -0.24820(18) 0.6417(2) 0.23922(12) 0.1429(15) Uani 1 1 d . . .
C1 C 0.1096(3) 0.1090(3) 0.2690(2) 0.0338(13) Uani 1 1 d . . .
C2 C 0.1320(3) 0.1726(3) 0.33827(19) 0.0317(12) Uani 1 1 d . . .
H2 H 0.1310 0.1442 0.3671 0.038 Uiso 1 1 calc R . .
C3 C 0.0469(3) 0.1904(3) 0.3168(2) 0.0370(13) Uani 1 1 d . . .
H3 H 0.0056 0.1784 0.3376 0.044 Uiso 1 1 calc R . .
C4 C 0.1200(3) 0.3027(3) 0.3261(2) 0.0360(13) Uani 1 1 d . . .
C5 C -0.0326(4) 0.1328(3) 0.2479(2) 0.0420(14) Uani 1 1 d . . .
H5A H -0.0330 0.0819 0.2354 0.050 Uiso 1 1 calc R . .
H5B H -0.0769 0.1368 0.2672 0.050 Uiso 1 1 calc R . .
C6 C -0.0163(4) 0.3162(4) 0.2891(2) 0.0493(16) Uani 1 1 d . . .
H6A H -0.0636 0.2974 0.3023 0.059 Uiso 1 1 calc R . .
H6B H -0.0086 0.3683 0.2990 0.059 Uiso 1 1 calc R . .
C7 C -0.0273(3) 0.1700(3) 0.1674(2) 0.0376(14) Uani 1 1 d . . .
C8 C -0.0802(3) 0.2598(3) 0.2141(2) 0.0400(14) Uani 1 1 d . . .
H8 H -0.1332 0.2566 0.2257 0.048 Uiso 1 1 calc R . .
C9 C -0.0848(3) 0.2897(3) 0.1643(2) 0.0401(14) Uani 1 1 d . . .
H9 H -0.1400 0.2980 0.1520 0.048 Uiso 1 1 calc R . .
C10 C -0.0118(4) 0.3756(4) 0.2126(3) 0.0505(17) Uani 1 1 d . . .
C11 C -0.0487(4) 0.2281(4) 0.0905(2) 0.0492(16) Uani 1 1 d . . .
H11A H -0.0351 0.1771 0.0816 0.059 Uiso 1 1 calc R . .
H11B H -0.1023 0.2387 0.0774 0.059 Uiso 1 1 calc R . .
C12 C -0.0490(4) 0.4208(3) 0.1338(3) 0.0506(17) Uani 1 1 d . . .
H12A H -0.1042 0.4224 0.1215 0.061 Uiso 1 1 calc R . .
H12B H -0.0367 0.4692 0.1486 0.061 Uiso 1 1 calc R . .
C13 C 0.0701(4) 0.2555(4) 0.0510(2) 0.0469(16) Uani 1 1 d . . .
C14 C -0.0143(4) 0.3586(3) 0.0600(2) 0.0455(16) Uani 1 1 d . . .
H14 H -0.0691 0.3629 0.0463 0.055 Uiso 1 1 calc R . .
C15 C 0.0450(4) 0.3798(3) 0.0260(2) 0.0415(15) Uani 1 1 d . . .
C16 C 0.0564(4) 0.4655(3) 0.0866(2) 0.0450(15) Uani 1 1 d . . .
C17 C 0.1554(5) 0.3021(4) -0.0081(2) 0.0572(19) Uani 1 1 d . . .
H17A H 0.1639 0.2481 -0.0115 0.069 Uiso 1 1 calc R . .
H17B H 0.1335 0.3214 -0.0376 0.069 Uiso 1 1 calc R . .
C18 C 0.1363(4) 0.4960(4) 0.0217(3) 0.0502(17) Uani 1 1 d . . .
H18A H 0.1185 0.5000 -0.0107 0.060 Uiso 1 1 calc R . .
H18B H 0.1352 0.5464 0.0348 0.060 Uiso 1 1 calc R . .
C19 C 0.2998(5) 0.2981(4) 0.0161(2) 0.0560(18) Uani 1 1 d . . .
C20 C 0.2482(4) 0.4168(4) -0.0056(2) 0.0460(16) Uani 1 1 d . . .
H20 H 0.2317 0.4300 -0.0376 0.055 Uiso 1 1 calc R . .
C21 C 0.3387(4) 0.4225(4) 0.0039(2) 0.0474(16) Uani 1 1 d . . .
C22 C 0.2757(4) 0.5091(3) 0.0507(2) 0.0377(14) Uani 1 1 d . . .
C23 C 0.4450(4) 0.3213(4) 0.0182(2) 0.0526(17) Uani 1 1 d . . .
H23A H 0.4446 0.2678 0.0107 0.063 Uiso 1 1 calc R . .
H23B H 0.4711 0.3479 -0.0055 0.063 Uiso 1 1 calc R . .
C24 C 0.4210(4) 0.5092(3) 0.0598(2) 0.0401(14) Uani 1 1 d . . .
H24A H 0.4104 0.5551 0.0765 0.048 Uiso 1 1 calc R . .
H24B H 0.4528 0.5230 0.0347 0.048 Uiso 1 1 calc R . .
C25 C 0.5269(4) 0.2737(3) 0.0862(2) 0.0449(15) Uani 1 1 d . . .
C26 C 0.5256(3) 0.4040(3) 0.0765(2) 0.0382(14) Uani 1 1 d . . .
C27 C 0.5744(4) 0.3838(3) 0.1212(2) 0.0408(14) Uani 1 1 d . . .
H27 H 0.6279 0.4060 0.1224 0.049 Uiso 1 1 calc R . .
C28 C 0.4707(3) 0.4646(3) 0.1368(2) 0.0380(14) Uani 1 1 d . . .
C29 C 0.6260(4) 0.2570(4) 0.1532(2) 0.0482(16) Uani 1 1 d . . .
H29A H 0.6323 0.2069 0.1403 0.058 Uiso 1 1 calc R . .
H29B H 0.6786 0.2796 0.1580 0.058 Uiso 1 1 calc R . .
C30 C 0.5620(4) 0.4294(3) 0.2030(2) 0.0450(15) Uani 1 1 d . . .
H30A H 0.6180 0.4418 0.2016 0.054 Uiso 1 1 calc R . .
H30B H 0.5361 0.4730 0.2155 0.054 Uiso 1 1 calc R . .
C31 C 0.5513(4) 0.1889(4) 0.2086(3) 0.0493(16) Uani 1 1 d . . .
C32 C 0.6085(4) 0.3010(4) 0.2338(2) 0.0471(16) Uani 1 1 d . . .
H32 H 0.6647 0.3162 0.2374 0.057 Uiso 1 1 calc R . .
C33 C 0.5842(3) 0.2562(3) 0.2760(2) 0.0414(15) Uani 1 1 d . . .
H33 H 0.6308 0.2377 0.2951 0.050 Uiso 1 1 calc R . .
C34 C 0.5210(3) 0.3734(3) 0.2747(2) 0.0379(14) Uani 1 1 d . . .
C35 C 0.5080(4) 0.1308(3) 0.2792(2) 0.0461(15) Uani 1 1 d . . .
H35A H 0.5011 0.0877 0.2587 0.055 Uiso 1 1 calc R . .
H35B H 0.5476 0.1171 0.3038 0.055 Uiso 1 1 calc R . .
C36 C 0.5146(3) 0.2977(3) 0.3463(2) 0.0399(14) Uani 1 1 d . . .
H36A H 0.5107 0.3466 0.3612 0.048 Uiso 1 1 calc R . .
H36B H 0.5557 0.2688 0.3637 0.048 Uiso 1 1 calc R . .
C37 C 0.3641(4) 0.1117(3) 0.2834(2) 0.0375(14) Uani 1 1 d . . .
C38 C 0.4293(3) 0.1781(3) 0.34483(19) 0.0344(13) Uani 1 1 d . . .
H38 H 0.4654 0.1520 0.3677 0.041 Uiso 1 1 calc R . .
C39 C 0.3426(3) 0.1661(3) 0.35405(19) 0.0319(12) Uani 1 1 d . . .
H39 H 0.3370 0.1390 0.3829 0.038 Uiso 1 1 calc R . .
C40 C 0.3698(3) 0.2957(3) 0.35451(18) 0.0345(13) Uani 1 1 d . . .
C41 C 0.2364(3) 0.0811(3) 0.3144(2) 0.0378(14) Uani 1 1 d . . .
H41A H 0.2329 0.0588 0.3446 0.045 Uiso 1 1 calc R . .
H41B H 0.2368 0.0403 0.2923 0.045 Uiso 1 1 calc R . .
C42 C 0.2377(3) 0.2601(3) 0.37530(19) 0.0350(13) Uani 1 1 d . . .
H42A H 0.2351 0.2291 0.4026 0.042 Uiso 1 1 calc R . .
H42B H 0.2386 0.3126 0.3850 0.042 Uiso 1 1 calc R . .
N1 N 0.1655(3) 0.1289(2) 0.30325(16) 0.0323(10) Uani 1 1 d . . .
N2 N 0.0412(3) 0.1442(3) 0.27619(16) 0.0362(11) Uani 1 1 d . . .
N3 N 0.1666(3) 0.2475(2) 0.34565(16) 0.0344(11) Uani 1 1 d . . .
N4 N 0.0518(3) 0.2720(3) 0.30723(18) 0.0426(12) Uani 1 1 d . . .
N5 N -0.0443(3) 0.1858(3) 0.21085(17) 0.0367(11) Uani 1 1 d . . .
N6 N -0.0479(3) 0.2314(3) 0.14045(17) 0.0402(12) Uani 1 1 d . . .
N7 N -0.0300(3) 0.3148(3) 0.23983(18) 0.0452(13) Uani 1 1 d . . .
N8 N -0.0398(3) 0.3609(3) 0.16852(19) 0.0421(12) Uani 1 1 d . . .
N9 N 0.0056(3) 0.2804(3) 0.07150(18) 0.0429(12) Uani 1 1 d . . .
N10 N 0.0971(3) 0.3142(3) 0.02612(18) 0.0452(13) Uani 1 1 d . . .
N11 N 0.0006(3) 0.4113(3) 0.09682(19) 0.0444(13) Uani 1 1 d . . .
N12 N 0.0800(3) 0.4480(3) 0.04423(19) 0.0480(13) Uani 1 1 d . . .
N13 N 0.2316(3) 0.3382(3) 0.00357(19) 0.0504(14) Uani 1 1 d . . .
N14 N 0.3634(3) 0.3478(3) 0.01821(19) 0.0476(13) Uani 1 1 d . . .
N15 N 0.2167(3) 0.4694(3) 0.02561(16) 0.0396(12) Uani 1 1 d . . .
N16 N 0.3475(3) 0.4788(3) 0.04106(17) 0.0402(12) Uani 1 1 d . . .
N17 N 0.4901(3) 0.3323(3) 0.06161(18) 0.0458(13) Uani 1 1 d . . .
N18 N 0.5772(3) 0.3030(3) 0.12007(19) 0.0436(12) Uani 1 1 d . . .
N19 N 0.4674(3) 0.4580(3) 0.09057(18) 0.0409(12) Uani 1 1 d . . .
N20 N 0.5271(3) 0.4159(3) 0.15646(16) 0.0380(11) Uani 1 1 d . . .
N21 N 0.5932(3) 0.2498(3) 0.19624(18) 0.0406(12) Uani 1 1 d . . .
N22 N 0.5379(3) 0.1944(3) 0.25404(19) 0.0428(12) Uani 1 1 d . . .
N23 N 0.5555(3) 0.3665(3) 0.23367(18) 0.0407(12) Uani 1 1 d . . .
N24 N 0.5385(3) 0.3095(3) 0.30009(17) 0.0390(12) Uani 1 1 d . . .
N25 N 0.4339(3) 0.1457(3) 0.29860(16) 0.0377(11) Uani 1 1 d . . .
N26 N 0.3105(3) 0.1234(3) 0.31423(16) 0.0343(11) Uani 1 1 d . . .
N27 N 0.4390(3) 0.2584(2) 0.34759(16) 0.0346(11) Uani 1 1 d . . .
N28 N 0.3111(3) 0.2437(3) 0.35519(15) 0.0332(11) Uani 1 1 d . . .
O1 O 0.1204(2) 0.0649(2) 0.23784(14) 0.0427(10) Uani 1 1 d . . .
O2 O 0.0019(3) 0.1113(2) 0.15396(15) 0.0496(11) Uani 1 1 d . . .
O3 O 0.0989(3) 0.1928(3) 0.05346(18) 0.0652(14) Uani 1 1 d . . .
O4 O 0.3038(3) 0.2310(3) 0.0235(2) 0.0728(15) Uani 1 1 d . . .
O5 O 0.5129(3) 0.2064(2) 0.07824(17) 0.0604(13) Uani 1 1 d . . .
O6 O 0.5269(3) 0.1378(3) 0.18219(17) 0.0592(13) Uani 1 1 d . . .
O7 O 0.3526(3) 0.0758(2) 0.24697(15) 0.0503(11) Uani 1 1 d . . .
O8 O 0.1370(3) 0.3714(2) 0.32730(16) 0.0528(11) Uani 1 1 d . . .
O9 O 0.0225(3) 0.4328(3) 0.22575(19) 0.0654(14) Uani 1 1 d . . .
O10 O 0.0771(3) 0.5189(2) 0.11082(19) 0.0613(13) Uani 1 1 d . . .
O11 O 0.2663(3) 0.5609(2) 0.07660(15) 0.0472(11) Uani 1 1 d . . .
O12 O 0.4278(3) 0.5060(2) 0.15834(16) 0.0505(11) Uani 1 1 d . . .
O13 O 0.4828(3) 0.4285(2) 0.28646(14) 0.0461(10) Uani 1 1 d . . .
O14 O 0.3628(2) 0.3646(2) 0.35908(15) 0.0442(10) Uani 1 1 d . . .
O15 O 0.0091(7) 0.3991(7) -0.0150(5) 0.093(4) Uani 0.50 1 d P . .
H15 H -0.0195 0.3642 -0.0249 0.139 Uiso 0.50 1 calc PR . .
O16 O 0.5665(8) 0.4343(8) 0.0436(4) 0.040(3) Uani 0.30 1 d P . .
H16 H 0.5859 0.4747 0.0526 0.060 Uiso 0.30 1 calc PR . .
O17 O 0.3866(12) 0.4510(12) -0.0280(6) 0.040(3) Uani 0.20 1 d P . .
H17 H 0.3822 0.4247 -0.0512 0.060 Uiso 0.20 1 calc PR . .

loop_
_atom_site_aniso_label
_atom_site_aniso_U_11
_atom_site_aniso_U_22
_atom_site_aniso_U_33
_atom_site_aniso_U_23
_atom_site_aniso_U_13
_atom_site_aniso_U_12
O1W 0.095(5) 0.096(5) 0.178(8) 0.039(5) 0.014(5) -0.018(4)
O2W 0.066(4) 0.130(6) 0.157(7) -0.089(5) -0.029(4) 0.034(4)
O3W 0.261(12) 0.071(5) 0.188(9) -0.025(5) -0.146(9) 0.021(6)
O4W 0.59(3) 0.162(11) 0.205(13) -0.028(9) 0.264(19) -0.060(14)
O5W 0.245(10) 0.068(4) 0.110(5) -0.005(4) 0.042(6) -0.081(5)
O6W 0.106(8) 0.247(15) 0.50(3) 0.105(17) 0.071(12) 0.045(9)
O7W 1.15(8) 0.189(17) 0.33(2) -0.152(17) 0.36(4) -0.14(3)
O8W 0.87(5) 0.166(11) 0.173(12) 0.012(9) -0.139(19) -0.24(2)
Sr1 0.0572(4) 0.0309(3) 0.0448(4) -0.0046(3) 0.0046(3) 0.0044(3)
Sr2 0.1504(10) 0.0634(6) 0.0933(7) -0.0009(5) 0.0262(7) -0.0297(6)
Cd1 0.0569(4) 0.1088(6) 0.0687(4) 0.0032(4) 0.0057(3) 0.0019(3)
Cd2 0.0454(4) 0.0855(6) 0.0823(5) 0.0028(4) 0.0091(3) -0.0167(3)
Cd2' 0.049(3) 0.190(8) 0.116(5) -0.076(5) 0.017(3) -0.030(3)
Cl1 0.0547(11) 0.1022(16) 0.0498(10) -0.0050(10) -0.0027(9) 0.0010(10)
Cl2 0.0819(15) 0.118(2) 0.0781(15) -0.0095(14) 0.0231(12) -0.0082(14)
Cl3 0.0513(12) 0.162(3) 0.0923(17) 0.0151(17) 0.0098(12) 0.0041(14)
Cl4 0.105(2) 0.145(3) 0.169(3) 0.065(2) 0.039(2) 0.010(2)
Cl5 0.0532(12) 0.0863(16) 0.136(2) -0.0067(15) 0.0043(13) -0.0165(11)
Cl6 0.0660(13) 0.134(2) 0.0605(12) 0.0146(13) -0.0062(10) -0.0308(13)
Cl7 0.0676(14) 0.115(2) 0.1101(19) 0.0159(15) 0.0200(14) 0.0146(13)
Cl8 0.098(2) 0.203(4) 0.135(3) -0.073(3) 0.0523(19) -0.076(2)
C1 0.029(3) 0.035(3) 0.037(3) 0.010(3) 0.001(3) 0.000(2)
C2 0.037(3) 0.030(3) 0.029(3) 0.007(2) 0.007(2) -0.006(2)
C3 0.032(3) 0.041(3) 0.039(3) 0.002(3) 0.010(3) -0.006(3)
C4 0.036(3) 0.036(3) 0.037(3) -0.009(3) 0.009(3) -0.001(3)
C5 0.041(3) 0.034(3) 0.050(4) 0.003(3) 0.003(3) -0.013(3)
C6 0.041(4) 0.045(4) 0.060(4) -0.013(3) -0.003(3) 0.013(3)
C7 0.023(3) 0.030(3) 0.056(4) 0.009(3) -0.017(3) -0.003(2)
C8 0.024(3) 0.037(3) 0.059(4) 0.003(3) 0.000(3) -0.001(2)
C9 0.025(3) 0.038(3) 0.056(4) -0.002(3) -0.005(3) 0.001(2)
C10 0.030(3) 0.043(4) 0.077(5) -0.005(4) -0.002(3) 0.010(3)
C11 0.056(4) 0.037(3) 0.052(4) -0.001(3) -0.012(3) -0.005(3)
C12 0.048(4) 0.032(3) 0.073(5) 0.010(3) 0.006(4) 0.003(3)
C13 0.063(4) 0.042(4) 0.034(3) 0.001(3) -0.004(3) -0.004(3)
C14 0.043(3) 0.031(3) 0.059(4) 0.015(3) -0.020(3) -0.005(3)
C15 0.048(4) 0.033(3) 0.040(3) 0.003(3) -0.017(3) -0.004(3)
C16 0.045(4) 0.026(3) 0.063(4) 0.005(3) 0.001(3) 0.001(3)
C17 0.079(5) 0.043(4) 0.049(4) -0.012(3) 0.006(4) -0.011(4)
C18 0.044(4) 0.040(4) 0.064(4) 0.019(3) -0.012(3) -0.009(3)
C19 0.078(5) 0.040(4) 0.051(4) 0.000(3) 0.013(4) -0.006(4)
C20 0.065(4) 0.045(4) 0.026(3) 0.004(3) -0.005(3) -0.002(3)
C21 0.067(4) 0.047(4) 0.029(3) -0.004(3) 0.010(3) 0.002(3)
C22 0.043(3) 0.033(3) 0.038(3) 0.010(3) 0.006(3) 0.002(3)
C23 0.067(5) 0.042(4) 0.051(4) -0.003(3) 0.016(4) 0.011(3)
C24 0.050(4) 0.025(3) 0.046(3) -0.001(3) 0.010(3) 0.002(3)
C25 0.052(4) 0.033(3) 0.052(4) 0.001(3) 0.017(3) 0.002(3)
C26 0.040(3) 0.033(3) 0.044(3) 0.003(3) 0.018(3) 0.003(3)
C27 0.040(3) 0.034(3) 0.051(4) 0.005(3) 0.024(3) 0.005(3)
C28 0.036(3) 0.035(3) 0.045(4) 0.002(3) 0.015(3) -0.002(3)
C29 0.045(4) 0.037(3) 0.066(4) 0.009(3) 0.020(3) 0.012(3)
C30 0.058(4) 0.031(3) 0.047(4) 0.005(3) 0.009(3) -0.004(3)
C31 0.052(4) 0.038(4) 0.058(4) 0.006(3) 0.007(3) 0.012(3)
C32 0.029(3) 0.046(4) 0.067(4) 0.011(3) 0.007(3) 0.002(3)
C33 0.026(3) 0.042(3) 0.057(4) 0.009(3) 0.003(3) 0.011(3)
C34 0.035(3) 0.035(3) 0.043(3) 0.005(3) -0.001(3) -0.007(3)
C35 0.047(4) 0.035(3) 0.058(4) 0.009(3) 0.012(3) 0.006(3)
C36 0.037(3) 0.036(3) 0.045(4) 0.004(3) -0.008(3) -0.002(3)
C37 0.042(3) 0.025(3) 0.046(4) 0.010(3) 0.003(3) 0.007(3)
C38 0.036(3) 0.030(3) 0.034(3) 0.013(2) -0.010(3) 0.000(2)
C39 0.038(3) 0.025(3) 0.032(3) 0.009(2) -0.004(2) -0.002(2)
C40 0.042(3) 0.036(3) 0.026(3) 0.007(2) 0.002(2) -0.003(3)
C41 0.042(3) 0.026(3) 0.045(3) -0.008(3) 0.003(3) -0.001(2)
C42 0.038(3) 0.034(3) 0.033(3) -0.007(2) 0.004(3) -0.004(2)
N1 0.030(2) 0.029(2) 0.037(3) -0.003(2) -0.002(2) 0.002(2)
N2 0.036(3) 0.031(2) 0.041(3) 0.000(2) -0.001(2) 0.000(2)
N3 0.039(3) 0.029(2) 0.034(3) -0.004(2) -0.004(2) 0.003(2)
N4 0.044(3) 0.028(3) 0.055(3) -0.005(2) 0.001(3) 0.007(2)
N5 0.039(3) 0.030(2) 0.040(3) -0.001(2) -0.005(2) 0.003(2)
N6 0.049(3) 0.029(3) 0.041(3) 0.002(2) -0.005(2) 0.003(2)
N7 0.048(3) 0.034(3) 0.052(3) -0.007(2) -0.006(3) 0.001(2)
N8 0.040(3) 0.027(3) 0.060(3) 0.000(2) 0.004(3) 0.004(2)
N9 0.047(3) 0.035(3) 0.045(3) 0.004(2) -0.007(3) -0.004(2)
N10 0.056(3) 0.036(3) 0.043(3) -0.002(2) -0.002(3) -0.008(2)
N11 0.045(3) 0.029(3) 0.059(3) -0.001(2) 0.008(3) -0.004(2)
N12 0.055(3) 0.034(3) 0.055(3) 0.008(3) 0.004(3) -0.005(2)
N13 0.065(4) 0.033(3) 0.053(3) -0.010(2) 0.009(3) -0.007(3)
N14 0.057(3) 0.035(3) 0.052(3) 0.003(2) 0.009(3) 0.006(3)
N15 0.044(3) 0.035(3) 0.038(3) 0.000(2) -0.006(2) -0.004(2)
N16 0.043(3) 0.034(3) 0.043(3) -0.004(2) 0.001(2) 0.001(2)
N17 0.058(3) 0.035(3) 0.046(3) -0.001(2) 0.015(3) -0.003(2)
N18 0.043(3) 0.033(3) 0.057(3) 0.004(2) 0.018(3) 0.006(2)
N19 0.038(3) 0.036(3) 0.050(3) -0.001(2) 0.009(2) 0.003(2)
N20 0.036(3) 0.039(3) 0.040(3) -0.001(2) 0.011(2) 0.003(2)
N21 0.040(3) 0.035(3) 0.047(3) -0.002(2) 0.008(2) 0.001(2)
N22 0.037(3) 0.031(3) 0.060(4) 0.008(2) 0.001(3) 0.001(2)
N23 0.041(3) 0.033(3) 0.049(3) 0.005(2) 0.010(2) 0.007(2)
N24 0.039(3) 0.039(3) 0.039(3) 0.007(2) 0.010(2) 0.005(2)
N25 0.041(3) 0.030(3) 0.042(3) 0.001(2) 0.003(2) 0.002(2)
N26 0.033(2) 0.033(3) 0.036(3) -0.001(2) -0.002(2) -0.001(2)
N27 0.034(3) 0.029(2) 0.040(3) 0.005(2) -0.005(2) -0.001(2)
N28 0.032(2) 0.033(3) 0.034(3) 0.003(2) 0.004(2) 0.003(2)
O1 0.046(2) 0.040(2) 0.041(2) -0.011(2) -0.0050(19) 0.0004(19)
O2 0.057(3) 0.035(2) 0.055(3) -0.004(2) -0.008(2) 0.009(2)
O3 0.092(4) 0.035(3) 0.071(3) 0.003(2) 0.022(3) 0.004(3)
O4 0.080(4) 0.044(3) 0.096(4) 0.003(3) 0.011(3) -0.003(3)
O5 0.082(4) 0.034(3) 0.067(3) -0.002(2) 0.020(3) 0.002(2)
O6 0.074(3) 0.046(3) 0.060(3) -0.008(2) 0.019(3) -0.017(2)
O7 0.067(3) 0.040(2) 0.044(2) -0.013(2) 0.008(2) -0.001(2)
O8 0.053(3) 0.030(2) 0.074(3) -0.007(2) -0.004(2) 0.001(2)
O9 0.063(3) 0.041(3) 0.090(4) -0.009(3) -0.009(3) -0.009(2)
O10 0.063(3) 0.032(2) 0.090(4) -0.013(3) 0.014(3) -0.010(2)
O11 0.053(3) 0.043(2) 0.046(2) -0.013(2) 0.006(2) 0.005(2)
O12 0.050(3) 0.050(3) 0.053(3) -0.011(2) 0.011(2) 0.009(2)
O13 0.057(3) 0.037(2) 0.046(2) 0.0050(19) 0.014(2) 0.012(2)
O14 0.049(2) 0.028(2) 0.056(3) 0.003(2) 0.008(2) -0.0016(19)
O15 0.084(8) 0.088(9) 0.102(9) 0.009(7) -0.020(7) -0.019(7)
O16 0.046(6) 0.051(7) 0.023(5) 0.001(5) 0.010(5) 0.007(5)
O17 0.046(6) 0.051(7) 0.023(5) 0.001(5) 0.010(5) 0.007(5)

loop_
_atom_type_symbol
_atom_type_description
_atom_type_scat_dispersion_real
_atom_type_scat_dispersion_imag
_atom_type_scat_source
C C 0.0033 0.0016 'International Tables Vol C Tables 4.2.6.8 and 6.1.1.4'
H H 0.0000 0.0000 'International Tables Vol C Tables 4.2.6.8 and 6.1.1.4'
N N 0.0061 0.0033 'International Tables Vol C Tables 4.2.6.8 and 6.1.1.4'
O O 0.0106 0.0060 'International Tables Vol C Tables 4.2.6.8 and 6.1.1.4'
Sr Sr -1.5307 3.2498 'International Tables Vol C Tables 4.2.6.8 and 6.1.1.4'
Cd Cd -0.8075 1.2024 'International Tables Vol C Tables 4.2.6.8 and 6.1.1.4'
Cl Cl 0.1484 0.1585 'International Tables Vol C Tables 4.2.6.8 and 6.1.1.4'

loop_
_geom_angle_atom_site_label_1
_geom_angle_atom_site_label_2
_geom_angle_atom_site_label_3
_geom_angle
_geom_angle_site_symmetry_1
_geom_angle_site_symmetry_3
O1 Sr1 O2W 71.84(17) . .
O1 Sr1 O14 127.64(14) . 2_545
O2W Sr1 O14 71.55(17) . 2_545
O1 Sr1 O3W 137.8(3) . .
O2W Sr1 O3W 148.3(3) . .
O14 Sr1 O3W 78.5(2) 2_545 .
O1 Sr1 O13 72.91(13) . 2_545
O2W Sr1 O13 99.8(2) . 2_545
O14 Sr1 O13 77.90(13) 2_545 2_545
O3W Sr1 O13 83.7(3) . 2_545
O1 Sr1 O2 76.21(13) . .
O2W Sr1 O2 141.74(17) . .
O14 Sr1 O2 146.61(13) 2_545 .
O3W Sr1 O2 69.1(2) . .
O13 Sr1 O2 90.26(14) 2_545 .
O1 Sr1 O4W 139.8(4) . .
O2W Sr1 O4W 84.9(6) . .
O14 Sr1 O4W 70.6(3) 2_545 .
O3W Sr1 O4W 75.3(6) . .
O13 Sr1 O4W 144.9(3) 2_545 .
O2 Sr1 O4W 107.5(4) . .
O1 Sr1 O1W 78.2(2) . .
O2W Sr1 O1W 83.6(3) . .
O14 Sr1 O1W 132.1(2) 2_545 .
O3W Sr1 O1W 110.0(3) . .
O13 Sr1 O1W 148.0(2) 2_545 .
O2 Sr1 O1W 69.54(19) . .
O4W Sr1 O1W 66.8(3) . .
O5 Sr2 O5W 142.2(2) . .
O5 Sr2 O8W 145.4(3) . .
O5W Sr2 O8W 70.0(4) . .
O5 Sr2 O6W 79.4(3) . .
O5W Sr2 O6W 79.0(5) . .
O8W Sr2 O6W 102.4(8) . .
O5 Sr2 O6 79.71(16) . .
O5W Sr2 O6 67.1(2) . .
O8W Sr2 O6 134.9(3) . .
O6W Sr2 O6 82.9(5) . .
O5 Sr2 O7W 67.4(4) . .
O5W Sr2 O7W 149.2(5) . .
O8W Sr2 O7W 84.8(7) . .
O6W Sr2 O7W 125.1(9) . .
O6 Sr2 O7W 128.9(8) . .
Cl3 Cd1 Cl2 111.15(10) . .
Cl3 Cd1 Cl4 108.13(12) . .
Cl2 Cd1 Cl4 107.00(13) . .
Cl3 Cd1 Cl1 117.25(8) . .
Cl2 Cd1 Cl1 107.91(8) . .
Cl4 Cd1 Cl1 104.78(10) . .
Cl6 Cd2 Cl8 109.57(9) . .
Cl6 Cd2 Cl7 113.55(9) . .
Cl8 Cd2 Cl7 105.67(13) . .
Cl6 Cd2 Cl5 107.30(8) . .
Cl8 Cd2 Cl5 106.02(12) . .
Cl7 Cd2 Cl5 114.42(9) . .
Cl5 Cd2' Cl6 120.3(3) . .
Cl5 Cd2' Cl8 107.1(3) . .
Cl6 Cd2' Cl8 103.4(3) . .
Cd2' Cl5 Cd2 41.7(2) . .
Cd2' Cl6 Cd2 40.9(2) . .
Cd2 Cl8 Cd2' 37.45(17) . .
O1 C1 N2 126.4(5) . .
O1 C1 N1 125.1(5) . .
N2 C1 N1 108.5(5) . .
N1 C2 N3 114.9(4) . .
N1 C2 C3 103.0(4) . .
N3 C2 C3 102.8(4) . .
N2 C3 N4 113.7(5) . .
N2 C3 C2 102.5(4) . .
N4 C3 C2 102.2(4) . .
O8 C4 N4 126.2(6) . .
O8 C4 N3 124.6(5) . .
N4 C4 N3 109.2(5) . .
N5 C5 N2 113.4(5) . .
N7 C6 N4 114.4(5) . .
O2 C7 N5 126.6(5) . .
O2 C7 N6 125.2(6) . .
N5 C7 N6 108.2(5) . .
N5 C8 N7 114.1(5) . .
N5 C8 C9 103.7(5) . .
N7 C8 C9 104.0(5) . .
N6 C9 N8 115.0(5) . .
N6 C9 C8 102.9(5) . .
N8 C9 C8 103.1(5) . .
O9 C10 N8 125.4(7) . .
O9 C10 N7 126.0(7) . .
N8 C10 N7 108.6(6) . .
N9 C11 N6 113.9(5) . .
N11 C12 N8 113.7(5) . .
O3 C13 N9 127.1(6) . .
O3 C13 N10 125.4(7) . .
N9 C13 N10 107.5(6) . .
N11 C14 N9 115.1(5) . .
N11 C14 C15 104.4(5) . .
N9 C14 C15 103.6(5) . .
O15 C15 N12 105.1(7) . .
O15 C15 N10 115.7(8) . .
N12 C15 N10 116.2(5) . .
O15 C15 C14 112.1(7) . .
N12 C15 C14 103.8(5) . .
N10 C15 C14 103.4(5) . .
O10 C16 N12 127.9(6) . .
O10 C16 N11 125.2(6) . .
N12 C16 N11 106.9(5) . .
N13 C17 N10 113.7(5) . .
N15 C18 N12 114.6(5) . .
O4 C19 N13 126.1(7) . .
O4 C19 N14 125.8(7) . .
N13 C19 N14 108.1(6) . .
N15 C20 N13 114.6(5) . .
N15 C20 C21 104.9(5) . .
N13 C20 C21 103.5(5) . .
O17 C21 N14 111.2(9) . .
O17 C21 N16 102.8(10) . .
N14 C21 N16 113.4(5) . .
O17 C21 C20 122.1(9) . .
N14 C21 C20 104.7(5) . .
N16 C21 C20 102.6(5) . .
O11 C22 N16 125.9(6) . .
O11 C22 N15 126.5(6) . .
N16 C22 N15 107.6(5) . .
N17 C23 N14 113.0(5) . .
N16 C24 N19 114.3(5) . .
O5 C25 N18 127.4(6) . .
O5 C25 N17 123.8(6) . .
N18 C25 N17 108.8(5) . .
O16 C26 N19 109.8(7) . .
O16 C26 N17 110.9(7) . .
N19 C26 N17 112.8(5) . .
O16 C26 C27 115.7(7) . .
N19 C26 C27 104.0(5) . .
N17 C26 C27 103.4(5) . .
N18 C27 N20 115.1(5) . .
N18 C27 C26 103.4(5) . .
N20 C27 C26 102.9(4) . .
O12 C28 N19 125.5(6) . .
O12 C28 N20 124.8(6) . .
N19 C28 N20 109.6(5) . .
N21 C29 N18 113.3(5) . .
N23 C30 N20 114.1(5) . .
O6 C31 N21 124.7(7) . .
O6 C31 N22 125.7(6) . .
N21 C31 N22 109.5(6) . .
N21 C32 N23 115.2(5) . .
N21 C32 C33 104.1(5) . .
N23 C32 C33 102.0(5) . .
N24 C33 N22 114.6(5) . .
N24 C33 C32 103.9(5) . .
N22 C33 C32 101.5(5) . .
O13 C34 N24 126.5(6) . .
O13 C34 N23 125.4(5) . .
N24 C34 N23 108.1(5) . .
N25 C35 N22 113.8(5) . .
N24 C36 N27 113.6(5) . .
O7 C37 N26 126.1(6) . .
O7 C37 N25 125.2(6) . .
N26 C37 N25 108.8(5) . .
N27 C38 N25 115.0(4) . .
N27 C38 C39 103.6(4) . .
N25 C38 C39 103.3(4) . .
N26 C39 N28 113.0(4) . .
N26 C39 C38 103.3(5) . .
N28 C39 C38 103.1(4) . .
O14 C40 N28 126.5(5) . .
O14 C40 N27 125.6(5) . .
N28 C40 N27 107.9(5) . .
N26 C41 N1 112.6(4) . .
N3 C42 N28 115.1(4) . .
C1 N1 C2 112.0(4) . .
C1 N1 C41 120.9(5) . .
C2 N1 C41 120.5(4) . .
C1 N2 C3 113.1(5) . .
C1 N2 C5 123.7(5) . .
C3 N2 C5 123.1(5) . .
C4 N3 C42 124.7(5) . .
C4 N3 C2 112.5(4) . .
C42 N3 C2 122.3(4) . .
C4 N4 C6 123.6(5) . .
C4 N4 C3 112.1(5) . .
C6 N4 C3 122.8(5) . .
C7 N5 C5 123.1(5) . .
C7 N5 C8 111.7(5) . .
C5 N5 C8 125.1(5) . .
C7 N6 C9 113.3(5) . .
C7 N6 C11 121.7(5) . .
C9 N6 C11 123.5(5) . .
C10 N7 C6 122.3(5) . .
C10 N7 C8 111.5(5) . .
C6 N7 C8 124.6(5) . .
C10 N8 C12 121.7(5) . .
C10 N8 C9 112.4(5) . .
C12 N8 C9 122.4(5) . .
C13 N9 C11 121.2(5) . .
C13 N9 C14 112.6(5) . .
C11 N9 C14 123.8(5) . .
C13 N10 C15 112.4(6) . .
C13 N10 C17 121.3(6) . .
C15 N10 C17 123.4(5) . .
C16 N11 C12 121.9(5) . .
C16 N11 C14 111.6(5) . .
C12 N11 C14 124.6(5) . .
C16 N12 C15 112.8(5) . .
C16 N12 C18 121.5(5) . .
C15 N12 C18 125.7(6) . .
C19 N13 C20 112.0(5) . .
C19 N13 C17 122.8(6) . .
C20 N13 C17 124.0(6) . .
C19 N14 C21 111.5(6) . .
C19 N14 C23 121.6(6) . .
C21 N14 C23 123.3(6) . .
C22 N15 C18 120.9(5) . .
C22 N15 C20 112.3(5) . .
C18 N15 C20 124.0(5) . .
C22 N16 C24 122.0(5) . .
C22 N16 C21 112.1(5) . .
C24 N16 C21 125.0(5) . .
C25 N17 C23 122.7(5) . .
C25 N17 C26 110.0(5) . .
C23 N17 C26 123.9(5) . .
C25 N18 C27 112.3(5) . .
C25 N18 C29 123.8(5) . .
C27 N18 C29 123.9(6) . .
C28 N19 C26 111.3(5) . .
C28 N19 C24 122.7(5) . .
C26 N19 C24 125.1(5) . .
C28 N20 C30 120.1(5) . .
C28 N20 C27 110.2(5) . .
C30 N20 C27 121.1(5) . .
C31 N21 C29 123.8(6) . .
C31 N21 C32 111.4(5) . .
C29 N21 C32 124.4(5) . .
C31 N22 C35 121.8(5) . .
C31 N22 C33 110.7(5) . .
C35 N22 C33 123.4(5) . .
C34 N23 C30 122.1(5) . .
C34 N23 C32 111.6(5) . .
C30 N23 C32 122.5(5) . .
C34 N24 C33 112.0(5) . .
C34 N24 C36 123.9(5) . .
C33 N24 C36 124.1(5) . .
C37 N25 C35 123.0(5) . .
C37 N25 C38 111.2(5) . .
C35 N25 C38 122.9(5) . .
C37 N26 C39 113.1(5) . .
C37 N26 C41 123.1(5) . .
C39 N26 C41 121.8(5) . .
C40 N27 C38 113.0(5) . .
C40 N27 C36 122.1(5) . .
C38 N27 C36 124.8(5) . .
C40 N28 C42 121.4(5) . .
C40 N28 C39 111.6(4) . .
C42 N28 C39 121.3(4) . .
C1 O1 Sr1 160.1(4) . .
C7 O2 Sr1 152.5(4) . .
C25 O5 Sr2 150.2(4) . .
C31 O6 Sr2 156.5(5) . .
C34 O13 Sr1 155.1(4) . 2
C40 O14 Sr1 152.9(4) . 2

loop_
_geom_bond_atom_site_label_1
_geom_bond_atom_site_label_2
_geom_bond_distance
_geom_bond_site_symmetry_2
O1W Sr1 2.677(7) .
O2W Sr1 2.568(6) .
O3W Sr1 2.582(8) .
O4W Sr1 2.652(11) .
O5W Sr2 2.506(7) .
O6W Sr2 2.576(12) .
O7W Sr2 2.662(18) .
O8W Sr2 2.571(11) .
Sr1 O1 2.498(4) .
Sr1 O14 2.575(4) 2_545
Sr1 O13 2.585(4) 2_545
Sr1 O2 2.588(4) .
Sr2 O5 2.498(5) .
Sr2 O6 2.582(5) .
Cd1 Cl3 2.430(2) .
Cd1 Cl2 2.434(3) .
Cd1 Cl4 2.487(3) .
Cd1 Cl1 2.490(2) .
Cd2 Cl6 2.437(2) .
Cd2 Cl8 2.475(3) .
Cd2 Cl7 2.475(3) .
Cd2 Cl5 2.483(2) .
Cd2' Cl5 2.185(5) .
Cd2' Cl6 2.383(6) .
Cd2' Cl8 2.723(8) .
C1 O1 1.221(7) .
C1 N2 1.339(7) .
C1 N1 1.362(7) .
C2 N1 1.431(7) .
C2 N3 1.454(7) .
C2 C3 1.550(8) .
C3 N2 1.435(7) .
C3 N4 1.471(7) .
C4 O8 1.246(7) .
C4 N4 1.347(8) .
C4 N3 1.349(7) .
C5 N5 1.433(8) .
C5 N2 1.449(7) .
C6 N7 1.438(8) .
C6 N4 1.452(8) .
C7 O2 1.224(7) .
C7 N5 1.351(8) .
C7 N6 1.368(7) .
C8 N5 1.446(7) .
C8 N7 1.456(8) .
C8 C9 1.542(9) .
C9 N6 1.413(8) .
C9 N8 1.468(7) .
C10 O9 1.209(8) .
C10 N8 1.360(9) .
C10 N7 1.384(9) .
C11 N9 1.440(8) .
C11 N6 1.457(8) .
C12 N11 1.426(8) .
C12 N8 1.464(8) .
C13 O3 1.208(8) .
C13 N9 1.353(9) .
C13 N10 1.365(8) .
C14 N11 1.428(8) .
C14 N9 1.453(7) .
C14 C15 1.509(9) .
C15 O15 1.340(13) .
C15 N12 1.427(8) .
C15 N10 1.452(8) .
C16 O10 1.213(8) .
C16 N12 1.362(8) .
C16 N11 1.390(8) .
C17 N13 1.447(9) .
C17 N10 1.472(9) .
C18 N15 1.427(8) .
C18 N12 1.465(8) .
C19 O4 1.204(8) .
C19 N13 1.373(9) .
C19 N14 1.383(9) .
C20 N15 1.432(8) .
C20 N13 1.447(8) .
C20 C21 1.528(10) .
C21 O17 1.37(2) .
C21 N14 1.435(8) .
C21 N16 1.471(8) .
C22 O11 1.205(7) .
C22 N16 1.370(8) .
C22 N15 1.377(8) .
C23 N17 1.437(9) .
C23 N14 1.450(9) .
C24 N16 1.417(8) .
C24 N19 1.456(8) .
C25 O5 1.230(7) .
C25 N18 1.351(9) .
C25 N17 1.379(8) .
C26 O16 1.336(14) .
C26 N19 1.449(7) .
C26 N17 1.451(8) .
C26 C27 1.526(9) .
C27 N18 1.428(7) .
C27 N20 1.465(7) .
C28 O12 1.234(7) .
C28 N19 1.350(8) .
C28 N20 1.372(8) .
C29 N21 1.418(8) .
C29 N18 1.463(8) .
C30 N23 1.437(8) .
C30 N20 1.455(8) .
C31 O6 1.236(8) .
C31 N21 1.350(8) .
C31 N22 1.366(9) .
C32 N21 1.429(9) .
C32 N23 1.459(8) .
C32 C33 1.545(9) .
C33 N24 1.434(8) .
C33 N22 1.460(8) .
C34 O13 1.231(7) .
C34 N24 1.370(8) .
C34 N23 1.375(8) .
C35 N25 1.434(8) .
C35 N22 1.454(8) .
C36 N24 1.451(8) .
C36 N27 1.453(7) .
C37 O7 1.239(7) .
C37 N26 1.338(8) .
C37 N25 1.362(8) .
C38 N27 1.429(7) .
C38 N25 1.473(7) .
C38 C39 1.519(8) .
C39 N26 1.452(7) .
C39 N28 1.469(7) .
C40 O14 1.230(7) .
C40 N28 1.349(7) .
C40 N27 1.368(7) .
C41 N26 1.455(7) .
C41 N1 1.475(7) .
C42 N3 1.436(7) .
C42 N28 1.439(7) .
O13 Sr1 2.585(4) 2
O14 Sr1 2.575(4) 2
